data_4003318
loop_
_publ_author_name
'Xu, Xianbin'
'Guo, Haoran'
'Zhao, Jiang'
'Liu, Boao'
'Yang, Xiaolong'
'Zhou, Guijiang'
'Wu, Zhaoxin'

_publ_section_title
;
 Asymmetric tris-Heteroleptic IridiumIII Complexes Containing a
 9-Phenyl-9-phosphafluorene Oxide Moiety with Enhanced Charge Carrier
 Injection/Transporting Properties for Highly Efficient Solution-Processed
 Organic Light-Emitting Diodes
;
_journal_issue 23
_journal_name_full 'Chemistry of Materials'
_journal_page_first 8556
_journal_paper_doi 10.1021/acs.chemmater.6b03177
_journal_volume 28
_journal_year 2016
_chemical_formula_sum 'C51 H39 Ir N3 O3 P'
_chemical_formula_weight 965.02
_space_group_IT_number 2
_space_group_name_Hall '-P 1'
_space_group_name_H-M_alt 'P -1'
_symmetry_cell_setting triclinic
_symmetry_space_group_name_H-M 'P -1'
_atom_sites_solution_hydrogens geom
_atom_sites_solution_primary direct
_atom_sites_solution_secondary difmap
_audit_creation_method SHELXL-97
_cell_angle_alpha 115.552(3)
_cell_angle_beta 93.416(3)
_cell_angle_gamma 109.388(3)
_cell_formula_units_Z 2
_cell_length_a 13.448(2)
_cell_length_b 15.035(2)
_cell_length_c 15.510(3)
_cell_measurement_temperature 298(2)
_cell_volume 2592.0(7)
_computing_cell_refinement 'Bruker XSCANS'
_computing_data_collection 'Bruker XSCANS'
_computing_data_reduction 'Bruker SHELXTL'
_computing_molecular_graphics 'Bruker SHELXTL'
_computing_publication_material 'Bruker SHELXTL'
_computing_structure_refinement 'SHELXL-97 (Sheldrick, 1997)'
_computing_structure_solution 'SHELXS-97 (Sheldrick, 1990)'
_diffrn_ambient_temperature 298(2)
_diffrn_measured_fraction_theta_full 0.986
_diffrn_measured_fraction_theta_max 0.986
_diffrn_measurement_device_type 'Bruker P4'
_diffrn_measurement_method '\w scans'
_diffrn_radiation_monochromator graphite
_diffrn_radiation_source 'fine-focus sealed tube'
_diffrn_radiation_type MoK\a
_diffrn_radiation_wavelength 0.71073
_diffrn_reflns_av_R_equivalents 0.0596
_diffrn_reflns_av_sigmaI/netI 0.1543
_diffrn_reflns_limit_h_max 15
_diffrn_reflns_limit_h_min -14
_diffrn_reflns_limit_k_max 17
_diffrn_reflns_limit_k_min -17
_diffrn_reflns_limit_l_max 18
_diffrn_reflns_limit_l_min -17
_diffrn_reflns_number 12678
_diffrn_reflns_theta_full 25.01
_diffrn_reflns_theta_max 25.01
_diffrn_reflns_theta_min 1.50
_exptl_absorpt_coefficient_mu 2.645
_exptl_absorpt_correction_T_max 0.559
_exptl_absorpt_correction_T_min 0.482
_exptl_absorpt_correction_type multi-scan
_exptl_crystal_colour orange
_exptl_crystal_density_diffrn 1.237
_exptl_crystal_density_method 'not measured'
_exptl_crystal_description block
_exptl_crystal_F_000 964
_exptl_crystal_size_max 0.28
_exptl_crystal_size_mid 0.26
_exptl_crystal_size_min 0.22
_refine_diff_density_max 2.696
_refine_diff_density_min -1.009
_refine_diff_density_rms 0.215
_refine_ls_extinction_method none
_refine_ls_goodness_of_fit_ref 1.233
_refine_ls_hydrogen_treatment mixed
_refine_ls_matrix_type full
_refine_ls_number_parameters 520
_refine_ls_number_reflns 9003
_refine_ls_number_restraints 555
_refine_ls_restrained_S_all 1.201
_refine_ls_R_factor_all 0.1311
_refine_ls_R_factor_gt 0.0781
_refine_ls_shift/su_max 0.001
_refine_ls_shift/su_mean 0.000
_refine_ls_structure_factor_coef Fsqd
_refine_ls_weighting_details 'calc w=1/[\s^2^(Fo^2^)+(0.0792P)^2^+0.0000P] where P=(Fo^2^+2Fc^2^)/3'
_refine_ls_weighting_scheme calc
_refine_ls_wR_factor_gt 0.2092
_refine_ls_wR_factor_ref 0.2300
_reflns_number_gt 5369
_reflns_number_total 9003
_reflns_threshold_expression >2sigma(I)
_cod_data_source_file cm6b03177_si_002.cif
_cod_data_source_block 1
_cod_depositor_comments
;
The following automatic conversions were performed:

data item '_exptl_absorpt_correction_type' value 'Multi-scan' was
changed to 'multi-scan' in accordance with the
/home/saulius/struct/COD-crude-data/automatic-downloads/DataCite-retrospective/ACS/depositions/lib/dictionaries/cif_core.dic
dictionary named 'cif_core.dic' version 2.4.2 last updated on
2011-04-26.

data item '_symmetry_cell_setting' value 'Triclinic' was changed to
'triclinic' in accordance with the
/home/saulius/struct/COD-crude-data/automatic-downloads/DataCite-retrospective/ACS/depositions/lib/dictionaries/cif_core.dic
dictionary named 'cif_core.dic' version 2.4.2 last updated on
2011-04-26.

Automatic conversion script
Id: cif_fix_values 6909 2019-04-08 15:41:33Z antanas 
;
_cod_original_cell_volume 2591.8(7)
_cod_original_sg_symbol_H-M P-1
_cod_database_code 4003318

loop_
_symmetry_equiv_pos_as_xyz
'x, y, z'
'-x, -y, -z'

loop_
_atom_site_label
_atom_site_type_symbol
_atom_site_fract_x
_atom_site_fract_y
_atom_site_fract_z
_atom_site_U_iso_or_equiv
_atom_site_adp_type
_atom_site_occupancy
_atom_site_symmetry_multiplicity
_atom_site_calc_flag
_atom_site_refinement_flags
P1 P 0.9997(3) 1.1850(3) 0.7413(4) 0.0683(12) Uani 1 1 d U
Ir1 Ir 0.97674(4) 0.74339(4) 0.74404(5) 0.0464(2) Uani 1 1 d U
O1 O 1.1040(8) 1.2709(9) 0.7645(10) 0.094(4) Uani 1 1 d U
O2 O 0.8308(8) 0.7201(8) 0.7974(8) 0.070(3) Uani 1 1 d U
O3 O 0.9799(8) 0.6062(8) 0.7554(8) 0.065(3) Uani 1 1 d U
N1 N 1.0629(8) 0.8550(9) 0.8818(8) 0.048(2) Uani 1 1 d U
N2 N 0.9005(9) 0.6387(8) 0.6008(9) 0.051(2) Uani 1 1 d U
N3 N 1.4048(9) 0.8906(11) 0.7384(10) 0.073(3) Uani 1 1 d U
C1 C 1.1039(12) 0.8358(13) 0.9519(11) 0.062(3) Uani 1 1 d U
H1B H 1.0878 0.7654 0.9388 0.074 Uiso 1 1 calc R
C2 C 1.1676(13) 0.9181(14) 1.0402(12) 0.069(4) Uani 1 1 d U
H2A H 1.1993 0.9028 1.0841 0.083 Uiso 1 1 calc R
C3 C 1.1867(14) 1.0210(14) 1.0666(12) 0.078(5) Uani 1 1 d U
H3A H 1.2279 1.0762 1.1287 0.093 Uiso 1 1 calc R
C4 C 1.1432(13) 1.0416(13) 0.9989(12) 0.072(4) Uani 1 1 d U
H4A H 1.1548 1.1122 1.0156 0.087 Uiso 1 1 calc R
C5 C 1.0828(11) 0.9607(12) 0.9066(11) 0.053(3) Uani 1 1 d U
C6 C 1.0349(10) 0.9717(11) 0.8248(11) 0.049(3) Uani 1 1 d U
C7 C 0.9809(10) 0.8756(10) 0.7373(10) 0.045(3) Uani 1 1 d U
C8 C 0.9358(9) 0.8808(10) 0.6584(10) 0.043(3) Uani 1 1 d U
H8A H 0.9001 0.8183 0.5989 0.052 Uiso 1 1 calc R
C9 C 0.9434(10) 0.9784(11) 0.6676(11) 0.048(3) Uani 1 1 d U
C10 C 0.9980(11) 1.0731(11) 0.7536(12) 0.055(3) Uani 1 1 d U
C11 C 1.0434(11) 1.0695(11) 0.8323(12) 0.059(3) Uani 1 1 d U
H11A H 1.0801 1.1326 0.8912 0.070 Uiso 1 1 calc R
C12 C 0.9024(11) 0.9935(12) 0.5828(11) 0.052(3) Uani 1 1 d U
C13 C 0.8488(12) 0.9188(14) 0.4874(12) 0.063(3) Uani 1 1 d U
H13A H 0.8320 0.8461 0.4653 0.076 Uiso 1 1 calc R
C14 C 0.8218(13) 0.9525(15) 0.4280(13) 0.076(4) Uani 1 1 d U
H14A H 0.7833 0.9010 0.3639 0.091 Uiso 1 1 calc R
C15 C 0.8467(14) 1.0601(15) 0.4540(15) 0.082(4) Uani 1 1 d U
H15A H 0.8283 1.0799 0.4082 0.099 Uiso 1 1 calc R
C16 C 0.8973(14) 1.1321(14) 0.5461(14) 0.073(4) Uani 1 1 d U
H16A H 0.9125 1.2042 0.5665 0.088 Uiso 1 1 calc R
C17 C 0.9283(12) 1.1027(13) 0.6129(12) 0.065(3) Uani 1 1 d U
C18 C 0.9128(14) 1.2337(12) 0.8114(13) 0.068(3) Uani 1 1 d U
C19 C 0.7997(14) 1.1897(13) 0.7724(14) 0.078(4) Uani 1 1 d U
H19A H 0.7698 1.1336 0.7083 0.093 Uiso 1 1 calc R
C20 C 0.7326(17) 1.2295(16) 0.8289(17) 0.110(6) Uani 1 1 d U
H20A H 0.6586 1.2031 0.8022 0.132 Uiso 1 1 calc R
C21 C 0.7802(19) 1.3121(16) 0.9290(16) 0.105(6) Uani 1 1 d U
H21A H 0.7373 1.3381 0.9696 0.126 Uiso 1 1 calc R
C22 C 0.886(2) 1.3504(17) 0.9625(16) 0.112(6) Uani 1 1 d U
H22A H 0.9165 1.4046 1.0273 0.135 Uiso 1 1 calc R
C23 C 0.9534(16) 1.3143(15) 0.9064(14) 0.086(4) Uani 1 1 d U
H23A H 1.0277 1.3454 0.9335 0.103 Uiso 1 1 calc R
C24 C 0.7929(12) 0.5829(11) 0.5674(12) 0.062(4) Uani 1 1 d U
H24A H 0.7487 0.5929 0.6116 0.075 Uiso 1 1 calc R
C25 C 0.7475(15) 0.5135(15) 0.4722(14) 0.092(5) Uani 1 1 d U
H25A H 0.6726 0.4759 0.4511 0.111 Uiso 1 1 calc R
C26 C 0.8132(15) 0.4965(15) 0.4027(14) 0.096(5) Uani 1 1 d U
H26A H 0.7824 0.4500 0.3359 0.115 Uiso 1 1 calc R
C27 C 0.9246(14) 0.5518(13) 0.4385(12) 0.077(4) Uani 1 1 d U
H27A H 0.9704 0.5411 0.3958 0.092 Uiso 1 1 calc R
C28 C 0.9686(11) 0.6245(11) 0.5397(11) 0.050(3) Uani 1 1 d U
C29 C 1.0833(11) 0.6908(11) 0.5865(11) 0.050(3) Uani 1 1 d U
C30 C 1.1066(10) 0.7567(10) 0.6861(10) 0.040(2) Uani 1 1 d U
C31 C 1.2105(11) 0.8204(11) 0.7347(11) 0.055(3) Uani 1 1 d U
H31A H 1.2265 0.8652 0.8022 0.066 Uiso 1 1 calc R
C32 C 1.2952(11) 0.8213(12) 0.6870(12) 0.058(3) Uani 1 1 d U
C33 C 1.2718(12) 0.7542(12) 0.5859(12) 0.064(4) Uani 1 1 d U
H33A H 1.3273 0.7529 0.5530 0.077 Uiso 1 1 calc R
C34 C 1.1661(12) 0.6905(13) 0.5360(11) 0.062(4) Uani 1 1 d U
H34A H 1.1490 0.6468 0.4682 0.075 Uiso 1 1 calc R
C35 C 1.4317(10) 0.9959(8) 0.8179(9) 0.080(4) Uani 1 1 d GU
C36 C 1.5139(10) 1.0384(12) 0.9007(10) 0.107(6) Uani 1 1 d GU
H36A H 1.5521 0.9983 0.9046 0.128 Uiso 1 1 calc R
C37 C 1.5392(11) 1.1410(13) 0.9775(8) 0.142(8) Uani 1 1 d GU
H37A H 1.5942 1.1694 1.0329 0.170 Uiso 1 1 calc R
C38 C 1.4822(14) 1.2010(9) 0.9716(10) 0.143(8) Uani 1 1 d GU
H38A H 1.4990 1.2696 1.0230 0.172 Uiso 1 1 calc R
C39 C 1.3999(13) 1.1584(11) 0.8889(13) 0.145(8) Uani 1 1 d GU
H39A H 1.3618 1.1986 0.8849 0.174 Uiso 1 1 calc R
C40 C 1.3747(10) 1.0559(11) 0.8120(9) 0.118(7) Uani 1 1 d GU
H40A H 1.3197 1.0274 0.7567 0.141 Uiso 1 1 calc R
C41 C 1.4871(12) 0.8524(13) 0.7134(12) 0.064(4) Uani 1 1 d U
C42 C 1.4755(14) 0.7543(15) 0.7067(17) 0.110(6) Uani 1 1 d U
H42A H 1.4136 0.7140 0.7180 0.132 Uiso 1 1 calc R
C43 C 1.5579(17) 0.7155(17) 0.683(2) 0.137(7) Uani 1 1 d U
H43A H 1.5515 0.6499 0.6779 0.164 Uiso 1 1 calc R
C44 C 1.6532(15) 0.7816(18) 0.6657(19) 0.137(8) Uani 1 1 d U
H44A H 1.7055 0.7549 0.6443 0.164 Uiso 1 1 calc R
C45 C 1.6671(14) 0.8786(18) 0.6800(16) 0.100(5) Uani 1 1 d U
H45A H 1.7298 0.9210 0.6714 0.120 Uiso 1 1 calc R
C46 C 1.5845(12) 0.9172(15) 0.7087(13) 0.073(4) Uani 1 1 d U
H46A H 1.5967 0.9877 0.7247 0.088 Uiso 1 1 calc R
C47 C 0.6892(14) 0.6542(16) 0.8650(15) 0.099(6) Uani 1 1 d U
H47A H 0.6741 0.7122 0.8647 0.149 Uiso 1 1 calc R
H47B H 0.7042 0.6661 0.9313 0.149 Uiso 1 1 calc R
H47C H 0.6275 0.5877 0.8258 0.149 Uiso 1 1 calc R
C48 C 0.7874(13) 0.6485(14) 0.8223(13) 0.076(4) Uani 1 1 d U
C49 C 0.8214(15) 0.5682(14) 0.8132(13) 0.085(4) Uani 1 1 d U
H49A H 0.7782 0.5184 0.8300 0.102 Uiso 1 1 calc R
C50 C 0.9132(14) 0.5518(13) 0.7815(12) 0.071(4) Uani 1 1 d U
C51 C 0.9199(17) 0.4527(14) 0.7757(15) 0.101(6) Uani 1 1 d U
H51A H 0.9823 0.4446 0.7520 0.152 Uiso 1 1 calc R
H51B H 0.8555 0.3916 0.7315 0.152 Uiso 1 1 calc R
H51C H 0.9262 0.4581 0.8399 0.152 Uiso 1 1 calc R

loop_
_atom_site_aniso_label
_atom_site_aniso_U_11
_atom_site_aniso_U_22
_atom_site_aniso_U_33
_atom_site_aniso_U_23
_atom_site_aniso_U_13
_atom_site_aniso_U_12
P1 0.066(3) 0.052(2) 0.101(3) 0.047(2) 0.020(2) 0.025(2)
Ir1 0.0455(3) 0.0430(4) 0.0619(4) 0.0302(3) 0.0200(3) 0.0224(3)
O1 0.067(7) 0.063(7) 0.147(11) 0.061(7) 0.010(6) 0.009(5)
O2 0.059(5) 0.056(6) 0.096(7) 0.036(6) 0.038(5) 0.021(5)
O3 0.079(7) 0.052(5) 0.092(7) 0.049(5) 0.035(6) 0.035(5)
N1 0.048(6) 0.054(5) 0.058(5) 0.036(4) 0.023(4) 0.026(5)
N2 0.045(5) 0.040(6) 0.069(5) 0.029(4) 0.013(4) 0.013(4)
N3 0.047(5) 0.073(7) 0.090(8) 0.028(6) 0.026(6) 0.028(5)
C1 0.068(10) 0.077(8) 0.060(7) 0.038(6) 0.024(7) 0.043(8)
C2 0.083(11) 0.087(9) 0.059(8) 0.051(8) 0.014(7) 0.038(9)
C3 0.098(12) 0.072(8) 0.055(9) 0.034(7) 0.006(8) 0.022(9)
C4 0.089(11) 0.052(7) 0.067(8) 0.022(6) 0.005(8) 0.031(8)
C5 0.047(8) 0.055(6) 0.059(7) 0.029(5) 0.012(6) 0.019(6)
C6 0.045(8) 0.042(5) 0.063(7) 0.028(5) 0.013(6) 0.018(6)
C7 0.045(7) 0.045(5) 0.057(7) 0.029(5) 0.021(6) 0.025(5)
C8 0.033(7) 0.046(6) 0.061(7) 0.032(6) 0.018(6) 0.016(6)
C9 0.039(7) 0.047(6) 0.070(7) 0.036(5) 0.013(6) 0.019(6)
C10 0.054(9) 0.046(6) 0.071(7) 0.032(5) 0.014(7) 0.021(6)
C11 0.059(9) 0.042(6) 0.069(8) 0.021(6) 0.008(7) 0.021(7)
C12 0.047(8) 0.060(6) 0.073(6) 0.046(5) 0.026(6) 0.026(6)
C13 0.064(9) 0.079(8) 0.067(7) 0.044(6) 0.024(7) 0.038(8)
C14 0.076(10) 0.093(9) 0.076(9) 0.051(8) 0.015(8) 0.039(9)
C15 0.081(12) 0.100(10) 0.097(9) 0.067(9) 0.027(9) 0.044(10)
C16 0.089(12) 0.070(9) 0.097(9) 0.062(7) 0.039(9) 0.041(9)
C17 0.072(9) 0.067(7) 0.089(6) 0.054(5) 0.035(6) 0.040(6)
C18 0.091(8) 0.050(9) 0.081(8) 0.040(7) 0.021(7) 0.034(7)
C19 0.086(8) 0.048(9) 0.094(11) 0.024(8) 0.033(8) 0.033(7)
C20 0.103(10) 0.077(12) 0.134(14) 0.026(10) 0.050(10) 0.047(10)
C21 0.142(11) 0.074(12) 0.110(13) 0.039(9) 0.072(12) 0.055(11)
C22 0.150(12) 0.093(14) 0.077(11) 0.031(10) 0.038(10) 0.042(12)
C23 0.111(11) 0.079(11) 0.076(9) 0.040(7) 0.008(8) 0.045(9)
C24 0.047(6) 0.044(9) 0.080(8) 0.023(7) 0.006(6) 0.010(6)
C25 0.063(9) 0.080(12) 0.091(10) 0.019(9) 0.004(7) 0.011(8)
C26 0.086(9) 0.089(13) 0.070(10) 0.013(9) -0.001(7) 0.025(9)
C27 0.079(8) 0.065(10) 0.069(7) 0.019(7) 0.010(7) 0.028(8)
C28 0.059(6) 0.043(8) 0.057(6) 0.027(5) 0.015(5) 0.026(6)
C29 0.053(5) 0.051(8) 0.058(6) 0.027(6) 0.018(5) 0.034(5)
C30 0.043(5) 0.030(7) 0.053(6) 0.020(5) 0.019(5) 0.020(5)
C31 0.049(5) 0.052(8) 0.063(8) 0.022(7) 0.018(5) 0.024(6)
C32 0.049(5) 0.060(8) 0.073(8) 0.038(6) 0.019(6) 0.022(6)
C33 0.059(6) 0.062(10) 0.078(8) 0.025(7) 0.033(6) 0.040(6)
C34 0.069(7) 0.079(10) 0.052(8) 0.033(7) 0.024(6) 0.040(7)
C35 0.053(9) 0.061(8) 0.104(11) 0.026(6) 0.028(7) 0.016(6)
C36 0.088(12) 0.124(13) 0.082(11) 0.029(8) 0.027(8) 0.039(11)
C37 0.119(16) 0.129(16) 0.098(13) 0.006(10) 0.017(11) 0.025(12)
C38 0.151(19) 0.104(14) 0.125(15) 0.019(12) 0.065(11) 0.037(12)
C39 0.144(18) 0.075(12) 0.19(2) 0.031(11) 0.046(13) 0.053(12)
C40 0.095(13) 0.078(11) 0.160(16) 0.031(10) 0.028(11) 0.046(10)
C41 0.056(7) 0.079(9) 0.075(10) 0.043(8) 0.029(7) 0.034(7)
C42 0.066(10) 0.063(10) 0.180(17) 0.045(11) 0.029(11) 0.020(8)
C43 0.093(13) 0.075(12) 0.24(2) 0.060(13) 0.022(13) 0.046(9)
C44 0.061(11) 0.093(13) 0.21(2) 0.026(14) 0.025(12) 0.043(10)
C45 0.067(10) 0.124(13) 0.140(15) 0.075(13) 0.050(10) 0.054(10)
C46 0.060(8) 0.096(10) 0.096(12) 0.066(10) 0.035(8) 0.039(7)
C47 0.084(12) 0.110(15) 0.113(16) 0.063(13) 0.058(11) 0.031(10)
C48 0.074(10) 0.074(10) 0.085(11) 0.046(9) 0.039(8) 0.022(8)
C49 0.105(11) 0.065(10) 0.091(12) 0.042(9) 0.049(10) 0.030(8)
C50 0.098(11) 0.068(9) 0.078(11) 0.055(8) 0.030(8) 0.039(8)
C51 0.153(17) 0.065(11) 0.113(15) 0.060(12) 0.037(13) 0.050(11)

loop_
_atom_type_symbol
_atom_type_description
_atom_type_scat_dispersion_real
_atom_type_scat_dispersion_imag
_atom_type_scat_source
C C 0.0033 0.0016 'International Tables Vol C Tables 4.2.6.8 and 6.1.1.4'
H H 0.0000 0.0000 'International Tables Vol C Tables 4.2.6.8 and 6.1.1.4'
N N 0.0061 0.0033 'International Tables Vol C Tables 4.2.6.8 and 6.1.1.4'
O O 0.0106 0.0060 'International Tables Vol C Tables 4.2.6.8 and 6.1.1.4'
P P 0.1023 0.0942 'International Tables Vol C Tables 4.2.6.8 and 6.1.1.4'
Ir Ir -1.4442 7.9887 'International Tables Vol C Tables 4.2.6.8 and 6.1.1.4'

loop_
_geom_angle_atom_site_label_1
_geom_angle_atom_site_label_2
_geom_angle_atom_site_label_3
_geom_angle
O1 P1 C18 111.3(8)
O1 P1 C10 118.0(7)
C18 P1 C10 106.8(7)
O1 P1 C17 116.8(8)
C18 P1 C17 109.4(8)
C10 P1 C17 92.9(7)
C30 Ir1 N1 94.4(5)
C30 Ir1 C7 86.8(5)
N1 Ir1 C7 81.2(5)
C30 Ir1 N2 81.1(5)
N1 Ir1 N2 174.7(4)
C7 Ir1 N2 95.8(5)
C30 Ir1 O2 176.3(5)
N1 Ir1 O2 89.3(4)
C7 Ir1 O2 94.4(4)
N2 Ir1 O2 95.3(4)
C30 Ir1 O3 91.8(4)
N1 Ir1 O3 96.8(4)
C7 Ir1 O3 177.4(5)
N2 Ir1 O3 86.1(4)
O2 Ir1 O3 87.2(4)
C48 O2 Ir1 125.4(10)
C50 O3 Ir1 126.2(10)
C1 N1 C5 117.8(12)
C1 N1 Ir1 126.0(10)
C5 N1 Ir1 116.3(9)
C24 N2 C28 121.4(13)
C24 N2 Ir1 124.5(10)
C28 N2 Ir1 114.1(9)
C41 N3 C32 119.1(14)
C41 N3 C35 119.8(13)
C32 N3 C35 121.0(11)
C2 C1 N1 120.8(15)
C3 C2 C1 122.4(15)
C2 C3 C4 117.6(16)
C3 C4 C5 121.7(15)
C4 C5 N1 119.6(13)
C4 C5 C6 127.4(14)
N1 C5 C6 113.0(12)
C11 C6 C7 121.3(13)
C11 C6 C5 123.6(13)
C7 C6 C5 115.1(12)
C8 C7 C6 117.8(12)
C8 C7 Ir1 127.7(10)
C6 C7 Ir1 114.4(10)
C7 C8 C9 120.1(13)
C10 C9 C8 121.9(12)
C10 C9 C12 113.8(12)
C8 C9 C12 124.1(13)
C11 C10 C9 118.8(13)
C11 C10 P1 129.7(12)
C9 C10 P1 111.5(11)
C10 C11 C6 120.1(14)
C13 C12 C17 119.2(14)
C13 C12 C9 129.8(13)
C17 C12 C9 111.0(13)
C14 C13 C12 118.1(17)
C13 C14 C15 124.9(18)
C16 C15 C14 117.1(16)
C15 C16 C17 121.3(17)
C16 C17 C12 119.3(16)
C16 C17 P1 130.0(13)
C12 C17 P1 110.7(11)
C23 C18 C19 117.9(17)
C23 C18 P1 120.6(15)
C19 C18 P1 121.6(13)
C20 C19 C18 120.7(18)
C19 C20 C21 118(2)
C22 C21 C20 119(2)
C21 C22 C23 123(2)
C18 C23 C22 121(2)
C25 C24 N2 121.7(16)
C24 C25 C26 120.4(17)
C27 C26 C25 117.4(17)
C26 C27 C28 120.0(17)
N2 C28 C27 119.1(14)
N2 C28 C29 115.2(12)
C27 C28 C29 125.7(14)
C30 C29 C34 120.8(13)
C30 C29 C28 115.2(12)
C34 C29 C28 124.0(14)
C31 C30 C29 118.9(12)
C31 C30 Ir1 126.8(10)
C29 C30 Ir1 114.3(10)
C30 C31 C32 121.9(14)
C33 C32 C31 119.3(14)
C33 C32 N3 118.9(13)
C31 C32 N3 121.7(15)
C34 C33 C32 118.9(14)
C33 C34 C29 120.2(14)
C36 C35 C40 120.0
C36 C35 N3 120.7(11)
C40 C35 N3 119.3(11)
C35 C36 C37 120.0
C36 C37 C38 120.0
C39 C38 C37 120.0
C38 C39 C40 120.0
C39 C40 C35 120.0
C46 C41 C42 119.4(14)
C46 C41 N3 120.6(15)
C42 C41 N3 119.4(14)
C41 C42 C43 120.0(18)
C42 C43 C44 117.9(19)
C45 C44 C43 121.5(18)
C44 C45 C46 119.0(18)
C41 C46 C45 121.4(17)
O2 C48 C49 125.7(15)
O2 C48 C47 115.2(15)
C49 C48 C47 119.1(15)
C48 C49 C50 128.6(16)
O3 C50 C49 126.8(15)
O3 C50 C51 120.0(16)
C49 C50 C51 113.1(15)

loop_
_geom_bond_atom_site_label_1
_geom_bond_atom_site_label_2
_geom_bond_distance
P1 O1 1.450(11)
P1 C18 1.765(17)
P1 C10 1.766(14)
P1 C17 1.810(18)
Ir1 C30 2.002(12)
Ir1 N1 2.011(12)
Ir1 C7 2.018(12)
Ir1 N2 2.026(12)
Ir1 O2 2.156(9)
Ir1 O3 2.158(9)
O2 C48 1.273(17)
O3 C50 1.216(17)
N1 C1 1.369(16)
N1 C5 1.387(16)
N2 C24 1.340(16)
N2 C28 1.357(17)
N3 C41 1.410(17)
N3 C32 1.420(18)
N3 C35 1.428(15)
C1 C2 1.35(2)
C2 C3 1.34(2)
C3 C4 1.37(2)
C4 C5 1.38(2)
C5 C6 1.485(18)
C6 C11 1.387(17)
C6 C7 1.398(18)
C7 C8 1.377(17)
C8 C9 1.379(16)
C9 C10 1.378(19)
C9 C12 1.530(18)
C10 C11 1.362(19)
C12 C13 1.37(2)
C12 C17 1.405(19)
C13 C14 1.312(19)
C14 C15 1.40(2)
C15 C16 1.32(2)
C16 C17 1.38(2)
C18 C23 1.36(2)
C18 C19 1.41(2)
C19 C20 1.39(2)
C20 C21 1.43(3)
C21 C22 1.32(3)
C22 C23 1.37(3)
C24 C25 1.33(2)
C25 C26 1.43(2)
C26 C27 1.39(2)
C27 C28 1.41(2)
C28 C29 1.456(18)
C29 C30 1.372(18)
C29 C34 1.398(18)
C30 C31 1.342(17)
C31 C32 1.394(19)
C32 C33 1.39(2)
C33 C34 1.365(19)
C35 C36 1.3900
C35 C40 1.3900
C36 C37 1.3900
C37 C38 1.3900
C38 C39 1.3900
C39 C40 1.3900
C41 C46 1.38(2)
C41 C42 1.39(2)
C42 C43 1.41(2)
C43 C44 1.46(3)
C44 C45 1.32(3)
C45 C46 1.43(2)
C47 C48 1.52(2)
C48 C49 1.38(2)
C49 C50 1.41(2)
C50 C51 1.49(2)
